data_4330263
loop_
_publ_author_name
'David D. Schnaars'
'Richard E. Wilson'

_publ_contact_author_address
;CSE/200 
Argonne National Laboratory
9600 S. Cass Avenue
Argonne, IL 60439
;
_publ_contact_author_email rewilson@anl.gov
_publ_contact_author_name 'Richard E. Wilson'
_publ_contact_author_phone 630-252-1288
_publ_section_title
;
 Uranium(IV) Sulfates: Investigating Structural Periodicity in the
 Tetravalent Actinides
;
_journal_name_full 'Inorganic Chemistry'
_journal_page_first 9481
_journal_page_last 9490
_journal_paper_doi 10.1021/ic301291w
_journal_volume 51
_journal_year 2012
_chemical_formula_sum 'H10 O13 S2 U'
_chemical_formula_weight 520.23
_chemical_name_systematic
; 
 ? 
;
_space_group_IT_number 62
_symmetry_cell_setting orthorhombic
_symmetry_space_group_name_Hall '-P 2ac 2n'
_symmetry_space_group_name_H-M 'P n m a'
_atom_sites_solution_hydrogens none
_atom_sites_solution_primary direct
_atom_sites_solution_secondary difmap
_audit_creation_method SHELXL-97
_cell_angle_alpha 90.00
_cell_angle_beta 90.00
_cell_angle_gamma 90.00
_cell_formula_units_Z 4
_cell_length_a 14.624(3)
_cell_length_b 11.093(2)
_cell_length_c 5.6416(11)
_cell_measurement_reflns_used 1398
_cell_measurement_temperature 100(2)
_cell_measurement_theta_max 30.12
_cell_measurement_theta_min 4.05
_cell_volume 915.2(3)
_computing_structure_refinement 'SHELXL-97 (Sheldrick, 2008)'
_computing_structure_solution 'SHELXS-97 (Sheldrick, 2008)'
_diffrn_ambient_temperature 100(2)
_diffrn_measured_fraction_theta_full 0.992
_diffrn_measured_fraction_theta_max 0.992
_diffrn_measurement_device_type 'BRUKER APEX II'
_diffrn_measurement_method '0.5 deg w/ exposures'
_diffrn_radiation_monochromator graphite
_diffrn_radiation_source 'fine-focus sealed tube'
_diffrn_radiation_type MoK\a
_diffrn_radiation_wavelength 0.71073
_diffrn_reflns_av_R_equivalents 0.0651
_diffrn_reflns_av_sigmaI/netI 0.0332
_diffrn_reflns_limit_h_max 20
_diffrn_reflns_limit_h_min -20
_diffrn_reflns_limit_k_max 15
_diffrn_reflns_limit_k_min -15
_diffrn_reflns_limit_l_max 7
_diffrn_reflns_limit_l_min -7
_diffrn_reflns_number 12418
_diffrn_reflns_theta_full 30.12
_diffrn_reflns_theta_max 30.12
_diffrn_reflns_theta_min 4.05
_exptl_absorpt_coefficient_mu 18.266
_exptl_absorpt_correction_T_max 0.4224
_exptl_absorpt_correction_T_min 0.2758
_exptl_absorpt_correction_type multi-scan
_exptl_absorpt_process_details SADABS
_exptl_crystal_colour Green
_exptl_crystal_density_diffrn 3.776
_exptl_crystal_description Irregular
_exptl_crystal_F_000 952
_exptl_crystal_size_max 0.10
_exptl_crystal_size_mid 0.06
_exptl_crystal_size_min 0.06
_refine_diff_density_max 3.216
_refine_diff_density_min -2.840
_refine_diff_density_rms 0.354
_refine_ls_extinction_method none
_refine_ls_goodness_of_fit_ref 1.108
_refine_ls_hydrogen_treatment none
_refine_ls_matrix_type full
_refine_ls_number_parameters 79
_refine_ls_number_reflns 1398
_refine_ls_number_restraints 0
_refine_ls_restrained_S_all 1.108
_refine_ls_R_factor_all 0.0485
_refine_ls_R_factor_gt 0.0324
_refine_ls_shift/su_max 0.000
_refine_ls_shift/su_mean 0.000
_refine_ls_structure_factor_coef Fsqd
_refine_ls_weighting_details 'calc w=1/[\s^2^(Fo^2^)+(0.0554P)^2^+0.9457P] where P=(Fo^2^+2Fc^2^)/3'
_refine_ls_weighting_scheme calc
_refine_ls_wR_factor_gt 0.0876
_refine_ls_wR_factor_ref 0.0949
_reflns_number_gt 1059
_reflns_number_total 1398
_reflns_threshold_expression >2sigma(I)
_cod_data_source_file ic301291w_si_003_2.cif
_cod_data_source_block 2
_cod_database_code 4330263

loop_
_symmetry_equiv_pos_as_xyz
'x, y, z'
'x+1/2, -y+1/2, -z+1/2'
'-x, y+1/2, -z'
'-x+1/2, -y, z+1/2'
'-x, -y, -z'
'-x-1/2, y-1/2, z-1/2'
'x, -y-1/2, z'
'x-1/2, y, -z-1/2'

loop_
_atom_site_label
_atom_site_type_symbol
_atom_site_fract_x
_atom_site_fract_y
_atom_site_fract_z
_atom_site_U_iso_or_equiv
_atom_site_adp_type
_atom_site_occupancy
_atom_site_symmetry_multiplicity
_atom_site_calc_flag
_atom_site_refinement_flags
U1 U 0.17088(2) 0.2500 0.12301(7) 0.01055(13) Uani 1 2 d S
S1 S 0.14912(11) -0.05447(14) 0.3810(3) 0.0091(3) Uani 1 1 d .
O1 O 0.1674(3) 0.0767(5) 0.3555(10) 0.0140(10) Uani 1 1 d .
O4 O 0.1057(3) -0.1016(5) 0.1675(10) 0.0159(11) Uani 1 1 d .
O2 O 0.2392(4) -0.1171(5) 0.4082(9) 0.0154(11) Uani 1 1 d .
O3 O 0.0940(4) -0.0711(5) 0.5940(9) 0.0142(11) Uani 1 1 d .
O5 O 0.2985(5) 0.2500 0.3826(13) 0.0122(13) Uani 1 2 d S
O6 O 0.0244(5) 0.2500 0.3139(14) 0.0170(16) Uani 1 2 d S
O7 O 0.0756(3) 0.1241(5) -0.1167(10) 0.0150(10) Uani 1 1 d .
O8 O 0.1719(7) 0.2500 0.6308(19) 0.034(2) Uani 1 2 d S

loop_
_atom_site_aniso_label
_atom_site_aniso_U_11
_atom_site_aniso_U_22
_atom_site_aniso_U_33
_atom_site_aniso_U_23
_atom_site_aniso_U_13
_atom_site_aniso_U_12
U1 0.01059(19) 0.00862(18) 0.0124(2) 0.000 0.00025(17) 0.000
S1 0.0088(7) 0.0073(7) 0.0112(7) 0.0022(7) -0.0001(6) 0.0005(5)
O1 0.018(2) 0.007(2) 0.017(3) 0.003(2) 0.000(2) -0.0024(18)
O4 0.011(2) 0.021(3) 0.015(3) -0.008(2) -0.002(2) 0.003(2)
O2 0.015(2) 0.017(3) 0.015(3) 0.001(2) -0.002(2) 0.004(2)
O3 0.016(2) 0.014(2) 0.013(3) -0.001(2) 0.006(2) -0.005(2)
O5 0.011(3) 0.014(3) 0.012(3) 0.000 0.000(3) 0.000
O6 0.010(3) 0.020(4) 0.021(4) 0.000 0.005(3) 0.000
O7 0.013(2) 0.015(2) 0.017(3) -0.005(2) 0.000(2) -0.0014(19)
O8 0.046(6) 0.023(5) 0.034(6) 0.000 0.002(6) 0.000

loop_
_atom_type_symbol
_atom_type_description
_atom_type_scat_dispersion_real
_atom_type_scat_dispersion_imag
_atom_type_scat_source
H H 0.0000 0.0000 'International Tables Vol C Tables 4.2.6.8 and 6.1.1.4'
O O 0.0106 0.0060 'International Tables Vol C Tables 4.2.6.8 and 6.1.1.4'
S S 0.1246 0.1234 'International Tables Vol C Tables 4.2.6.8 and 6.1.1.4'
U U -9.6767 9.6646 'International Tables Vol C Tables 4.2.6.8 and 6.1.1.4'

loop_
_geom_angle_atom_site_label_1
_geom_angle_atom_site_label_2
_geom_angle_atom_site_label_3
_geom_angle
_geom_angle_site_symmetry_1
_geom_angle_site_symmetry_3
O2 U1 O2 79.0(3) 4_554 6_665
O2 U1 O1 77.37(19) 4_554 .
O2 U1 O1 146.35(18) 6_665 .
O2 U1 O1 146.35(18) 4_554 7_565
O2 U1 O1 77.37(19) 6_665 7_565
O1 U1 O1 111.4(3) . 7_565
O2 U1 O5 82.92(19) 4_554 .
O2 U1 O5 82.92(19) 6_665 .
O1 U1 O5 70.69(15) . .
O1 U1 O5 70.69(15) 7_565 .
O2 U1 O7 113.98(19) 4_554 7_565
O2 U1 O7 70.3(2) 6_665 7_565
O1 U1 O7 142.01(17) . 7_565
O1 U1 O7 79.83(18) 7_565 7_565
O5 U1 O7 143.84(13) . 7_565
O2 U1 O7 70.3(2) 4_554 .
O2 U1 O7 113.98(19) 6_665 .
O1 U1 O7 79.84(18) . .
O1 U1 O7 142.00(17) 7_565 .
O5 U1 O7 143.84(13) . .
O7 U1 O7 71.5(3) 7_565 .
O2 U1 O6 137.87(15) 4_554 .
O2 U1 O6 137.87(15) 6_665 .
O1 U1 O6 74.19(16) . .
O1 U1 O6 74.19(16) 7_565 .
O5 U1 O6 115.2(3) . .
O7 U1 O6 74.5(2) 7_565 .
O7 U1 O6 74.5(2) . .
O2 U1 O8 58.27(19) 4_554 1_554
O2 U1 O8 58.27(19) 6_665 1_554
O1 U1 O8 124.30(14) . 1_554
O1 U1 O8 124.30(14) 7_565 1_554
O5 U1 O8 127.8(3) . 1_554
O7 U1 O8 55.80(19) 7_565 1_554
O7 U1 O8 55.80(19) . 1_554
O6 U1 O8 117.0(3) . 1_554
O2 U1 O8 121.33(18) 4_554 .
O2 U1 O8 121.33(18) 6_665 .
O1 U1 O8 55.72(14) . .
O1 U1 O8 55.72(14) 7_565 .
O5 U1 O8 51.6(3) . .
O7 U1 O8 124.63(19) 7_565 .
O7 U1 O8 124.63(19) . .
O6 U1 O8 63.6(3) . .
O8 U1 O8 179.4(4) 1_554 .
O4 S1 O3 113.2(3) . .
O4 S1 O1 110.4(3) . .
O3 S1 O1 107.7(3) . .
O4 S1 O2 107.5(3) . .
O3 S1 O2 110.1(3) . .
O1 S1 O2 107.8(3) . .
S1 O1 U1 150.1(3) . .
S1 O2 U1 148.0(3) . 6_656
U1 O8 U1 179.4(4) 1_556 .

loop_
_geom_bond_atom_site_label_1
_geom_bond_atom_site_label_2
_geom_bond_distance
_geom_bond_site_symmetry_2
U1 O2 2.317(5) 4_554
U1 O2 2.317(5) 6_665
U1 O1 2.328(5) .
U1 O1 2.328(5) 7_565
U1 O5 2.372(7) .
U1 O7 2.392(5) 7_565
U1 O7 2.392(5) .
U1 O6 2.397(8) .
U1 O8 2.777(11) 1_554
U1 O8 2.865(11) .
S1 O4 1.459(6) .
S1 O3 1.459(5) .
S1 O1 1.487(5) .
S1 O2 1.498(5) .
O2 U1 2.317(5) 6_656
O8 U1 2.777(11) 1_556
